data_7029217
loop_
_publ_author_name
'Larpent, Patrick'
'Jouaiti, Abdelaziz'
'Kyritsakas, Nathalie'
'Hosseini, Mir Wais'

_publ_section_title
;
 Molecular tectonics: enantiomerically pure 1D stair-type mercury
 coordination networks based on rigid bismonodentate C2-chiral organic
 tectons.
;
_journal_issue 1
_journal_name_full 'Dalton transactions (Cambridge, England : 2003)'
_journal_page_first 166
_journal_page_last 172
_journal_paper_doi 10.1039/c3dt52036f
_journal_volume 43
_journal_year 2014
_chemical_absolute_configuration rm
_chemical_formula_moiety 'C30 H32 N2 O2'
_chemical_formula_sum 'C30 H32 N2 O2'
_chemical_formula_weight 452.58
_chemical_name_systematic
; 
 ? 
;
_space_group_IT_number 4
_symmetry_cell_setting monoclinic
_symmetry_space_group_name_Hall 'P 2yb'
_symmetry_space_group_name_H-M 'P 1 21 1'
_atom_sites_solution_hydrogens geom
_atom_sites_solution_primary direct
_atom_sites_solution_secondary difmap
_audit_creation_method SHELXL-97
_cell_angle_alpha 90.00
_cell_angle_beta 100.365(2)
_cell_angle_gamma 90.00
_cell_formula_units_Z 2
_cell_length_a 15.0970(10)
_cell_length_b 4.9256(3)
_cell_length_c 17.5598(12)
_cell_measurement_reflns_used 1690
_cell_measurement_temperature 173(2)
_cell_measurement_theta_max 26.99
_cell_measurement_theta_min 2.36
_cell_volume 1284.47(15)
_computing_cell_refinement 'Bruker SAINT'
_computing_data_collection 'Bruker APEX2'
_computing_data_reduction 'Bruker SAINT'
_computing_molecular_graphics 'Bruker SHELXTL'
_computing_publication_material 'Bruker SHELXTL'
_computing_structure_refinement 'SHELXL-97 (Sheldrick, 2008)'
_computing_structure_solution 'SHELXS-97 (Sheldrick, 2008)'
_diffrn_ambient_temperature 173(2)
_diffrn_measured_fraction_theta_full 0.988
_diffrn_measured_fraction_theta_max 0.988
_diffrn_measurement_device_type 'Bruker APEX-II CCD'
_diffrn_measurement_method '\f and \w scans'
_diffrn_radiation_monochromator graphite
_diffrn_radiation_source 'fine-focus sealed tube'
_diffrn_radiation_type MoK\a
_diffrn_radiation_wavelength 0.71073
_diffrn_reflns_av_R_equivalents 0.0186
_diffrn_reflns_av_sigmaI/netI 0.0524
_diffrn_reflns_limit_h_max 21
_diffrn_reflns_limit_h_min -20
_diffrn_reflns_limit_k_max 6
_diffrn_reflns_limit_k_min -4
_diffrn_reflns_limit_l_max 24
_diffrn_reflns_limit_l_min -18
_diffrn_reflns_number 7494
_diffrn_reflns_theta_full 29.89
_diffrn_reflns_theta_max 29.89
_diffrn_reflns_theta_min 1.96
_exptl_absorpt_coefficient_mu 0.073
_exptl_absorpt_correction_T_max 0.9964
_exptl_absorpt_correction_T_min 0.9956
_exptl_absorpt_correction_type multi-scan
_exptl_absorpt_process_details sadabs
_exptl_crystal_colour yellow
_exptl_crystal_density_diffrn 1.170
_exptl_crystal_density_meas ?
_exptl_crystal_density_method 'not measured'
_exptl_crystal_description prism
_exptl_crystal_F_000 484
_exptl_crystal_size_max 0.06
_exptl_crystal_size_mid 0.05
_exptl_crystal_size_min 0.05
_refine_diff_density_max 0.170
_refine_diff_density_min -0.200
_refine_diff_density_rms 0.041
_refine_ls_abs_structure_details 'Flack H D (1983), Acta Cryst. A39, 876-881'
_refine_ls_abs_structure_Flack 0.1(5)
_refine_ls_extinction_method none
_refine_ls_goodness_of_fit_ref 1.010
_refine_ls_hydrogen_treatment constr
_refine_ls_matrix_type full
_refine_ls_number_parameters 311
_refine_ls_number_reflns 6071
_refine_ls_number_restraints 1
_refine_ls_restrained_S_all 1.010
_refine_ls_R_factor_all 0.0831
_refine_ls_R_factor_gt 0.0522
_refine_ls_shift/su_max 0.001
_refine_ls_shift/su_mean 0.000
_refine_ls_structure_factor_coef Fsqd
_refine_ls_weighting_details 'calc w=1/[\s^2^(Fo^2^)+(0.0465P)^2^+0.2482P] where P=(Fo^2^+2Fc^2^)/3'
_refine_ls_weighting_scheme calc
_refine_ls_wR_factor_gt 0.1069
_refine_ls_wR_factor_ref 0.1237
_reflns_number_gt 4378
_reflns_number_total 6071
_reflns_threshold_expression >2sigma(I)
_cod_data_source_file c3dt52036f.txt
_cod_data_source_block e2893a
_cod_depositor_comments
;
The following automatic conversions were performed:

'_symmetry_cell_setting' value 'Monoclinic' changed to 'monoclinic'
according to
/usr/data/users/saulius/automatic-downloads/current/RSC/lib/dictionaries/cif_core.dic
dictionary named 'cif_core.dic' version 2.4.2 from 2011-04-26.

Automatic conversion script
Id: cif_fix_values 2281 2013-09-26 08:29:07Z andrius 

The following automatic conversions were performed:

'_exptl_crystal_density_meas' value 'none' was changed to '?' - the
value is perceived as not measured.

Automatic conversion script
Id: cif_fix_values 3008 2015-01-20 13:52:24Z robertas 
;
_cod_original_sg_symbol_H-M P2(1)
_cod_database_code 7029217

loop_
_symmetry_equiv_pos_as_xyz
'x, y, z'
'-x, y+1/2, -z'

loop_
_atom_site_label
_atom_site_type_symbol
_atom_site_fract_x
_atom_site_fract_y
_atom_site_fract_z
_atom_site_U_iso_or_equiv
_atom_site_adp_type
_atom_site_occupancy
_atom_site_symmetry_multiplicity
_atom_site_calc_flag
_atom_site_refinement_flags
C1 C 1.14188(14) 0.1358(4) 0.08290(12) 0.0290(5) Uani 1 1 d .
C2 C 1.09671(15) -0.0399(5) 0.02757(13) 0.0347(5) Uani 1 1 d .
H2 H 1.0328 -0.0469 0.0180 0.042 Uiso 1 1 calc R
C3 C 1.14531(16) -0.2049(5) -0.01360(14) 0.0392(6) Uani 1 1 d .
H3 H 1.1129 -0.3220 -0.0517 0.047 Uiso 1 1 calc R
N1 N 1.23473(14) -0.2092(5) -0.00300(12) 0.0451(5) Uani 1 1 d .
C4 C 1.27755(17) -0.0401(6) 0.05013(17) 0.0547(8) Uani 1 1 d .
H4 H 1.3415 -0.0398 0.0589 0.066 Uiso 1 1 calc R
C5 C 1.23531(16) 0.1354(6) 0.09358(16) 0.0478(7) Uani 1 1 d .
H5 H 1.2697 0.2538 0.1302 0.057 Uiso 1 1 calc R
C6 C 1.09548(14) 0.3146(5) 0.12660(12) 0.0301(5) Uani 1 1 d .
C7 C 1.05839(14) 0.4711(4) 0.16249(11) 0.0274(4) Uani 1 1 d .
C8 C 1.01936(13) 0.6700(4) 0.20605(12) 0.0257(4) Uani 1 1 d .
C9 C 1.07435(13) 0.8018(4) 0.26776(12) 0.0276(5) Uani 1 1 d .
C10 C 1.03842(13) 1.0009(4) 0.30858(12) 0.0277(5) Uani 1 1 d .
H10 H 1.0758 1.0899 0.3505 0.033 Uiso 1 1 calc R
C11 C 0.94744(13) 1.0726(4) 0.28883(12) 0.0255(4) Uani 1 1 d .
C12 C 0.89241(13) 0.9426(4) 0.22656(12) 0.0266(4) Uani 1 1 d .
C13 C 0.92832(13) 0.7407(4) 0.18648(12) 0.0275(4) Uani 1 1 d .
H13 H 0.8907 0.6490 0.1452 0.033 Uiso 1 1 calc R
O1 O 1.16177(9) 0.7186(3) 0.28377(9) 0.0372(4) Uani 1 1 d .
C14 C 1.22624(13) 0.8852(5) 0.33259(13) 0.0318(5) Uani 1 1 d .
H14A H 1.2103 0.9012 0.3847 0.038 Uiso 1 1 calc R
H14B H 1.2273 1.0694 0.3102 0.038 Uiso 1 1 calc R
C15 C 1.31714(13) 0.7513(5) 0.33805(13) 0.0359(5) Uani 1 1 d .
H15 H 1.3124 0.5633 0.3585 0.043 Uiso 1 1 calc R
C16 C 1.38697(15) 0.9025(7) 0.39509(16) 0.0536(7) Uani 1 1 d .
H16A H 1.3661 0.9143 0.4453 0.064 Uiso 1 1 calc R
H16B H 1.3922 1.0899 0.3760 0.064 Uiso 1 1 calc R
C17 C 1.47992(17) 0.7695(8) 0.40806(19) 0.0772(11) Uani 1 1 d .
H17A H 1.4747 0.5796 0.4233 0.116 Uiso 1 1 calc R
H17B H 1.5202 0.8663 0.4492 0.116 Uiso 1 1 calc R
H17C H 1.5044 0.7774 0.3601 0.116 Uiso 1 1 calc R
C18 C 1.34267(17) 0.7273(8) 0.25861(16) 0.0630(9) Uani 1 1 d .
H18A H 1.3553 0.9082 0.2400 0.094 Uiso 1 1 calc R
H18B H 1.2928 0.6451 0.2226 0.094 Uiso 1 1 calc R
H18C H 1.3964 0.6130 0.2620 0.094 Uiso 1 1 calc R
O2 O 0.80520(9) 1.0292(3) 0.21078(9) 0.0363(4) Uani 1 1 d .
C19 C 0.74314(13) 0.8875(5) 0.15300(13) 0.0311(5) Uani 1 1 d .
H19A H 0.7353 0.6985 0.1698 0.037 Uiso 1 1 calc R
H19B H 0.7661 0.8825 0.1036 0.037 Uiso 1 1 calc R
C20 C 0.65376(13) 1.0387(5) 0.14225(13) 0.0351(5) Uani 1 1 d .
H20 H 0.6652 1.2300 0.1276 0.042 Uiso 1 1 calc R
C21 C 0.61604(15) 1.0476(6) 0.21704(15) 0.0460(6) Uani 1 1 d .
H21A H 0.6019 0.8601 0.2312 0.055 Uiso 1 1 calc R
H21B H 0.6631 1.1190 0.2589 0.055 Uiso 1 1 calc R
C22 C 0.53171(18) 1.2212(7) 0.2124(2) 0.0697(9) Uani 1 1 d .
H22A H 0.5451 1.4080 0.1989 0.105 Uiso 1 1 calc R
H22B H 0.5121 1.2197 0.2627 0.105 Uiso 1 1 calc R
H22C H 0.4838 1.1475 0.1727 0.105 Uiso 1 1 calc R
C23 C 0.58981(16) 0.9104(6) 0.07424(16) 0.0511(7) Uani 1 1 d .
H23A H 0.6181 0.9121 0.0282 0.077 Uiso 1 1 calc R
H23B H 0.5336 1.0144 0.0638 0.077 Uiso 1 1 calc R
H23C H 0.5768 0.7227 0.0871 0.077 Uiso 1 1 calc R
C24 C 0.91167(13) 1.2757(5) 0.33315(12) 0.0271(4) Uani 1 1 d .
C25 C 0.88414(13) 1.4428(4) 0.37202(12) 0.0278(4) Uani 1 1 d .
C26 C 0.84827(13) 1.6462(4) 0.41668(12) 0.0259(4) Uani 1 1 d .
C27 C 0.89899(14) 1.7583(4) 0.48313(12) 0.0303(5) Uani 1 1 d .
H27 H 0.9591 1.6999 0.5010 0.036 Uiso 1 1 calc R
C28 C 0.86088(16) 1.9560(5) 0.52295(13) 0.0381(6) Uani 1 1 d .
H28 H 0.8965 2.0292 0.5684 0.046 Uiso 1 1 calc R
N2 N 0.77723(14) 2.0504(4) 0.50152(12) 0.0440(5) Uani 1 1 d .
C29 C 0.72999(16) 1.9443(6) 0.43731(16) 0.0501(7) Uani 1 1 d .
H29 H 0.6706 2.0105 0.4202 0.060 Uiso 1 1 calc R
C30 C 0.76123(14) 1.7438(6) 0.39351(15) 0.0426(6) Uani 1 1 d .
H30 H 0.7238 1.6742 0.3484 0.051 Uiso 1 1 calc R

loop_
_atom_site_aniso_label
_atom_site_aniso_U_11
_atom_site_aniso_U_22
_atom_site_aniso_U_33
_atom_site_aniso_U_23
_atom_site_aniso_U_13
_atom_site_aniso_U_12
C1 0.0358(11) 0.0259(11) 0.0265(11) 0.0038(9) 0.0090(9) 0.0049(9)
C2 0.0368(11) 0.0319(12) 0.0360(12) -0.0023(11) 0.0084(9) 0.0014(10)
C3 0.0490(14) 0.0349(14) 0.0348(13) -0.0059(11) 0.0109(10) 0.0034(11)
N1 0.0482(12) 0.0471(13) 0.0433(12) -0.0022(11) 0.0168(9) 0.0114(11)
C4 0.0368(13) 0.066(2) 0.0623(18) -0.0183(16) 0.0121(12) 0.0095(14)
C5 0.0408(13) 0.0517(16) 0.0496(15) -0.0171(13) 0.0044(11) 0.0030(12)
C6 0.0356(11) 0.0292(12) 0.0255(11) 0.0023(9) 0.0049(9) 0.0036(9)
C7 0.0338(10) 0.0248(11) 0.0232(10) 0.0034(9) 0.0045(8) 0.0007(9)
C8 0.0341(10) 0.0214(10) 0.0232(10) 0.0036(8) 0.0100(8) 0.0017(9)
C9 0.0298(10) 0.0263(11) 0.0274(11) 0.0019(10) 0.0076(8) 0.0017(9)
C10 0.0315(10) 0.0255(11) 0.0262(10) -0.0037(9) 0.0051(8) -0.0023(9)
C11 0.0310(10) 0.0234(10) 0.0235(10) 0.0002(9) 0.0093(8) -0.0011(9)
C12 0.0293(10) 0.0247(11) 0.0263(10) 0.0011(9) 0.0068(8) 0.0001(9)
C13 0.0324(10) 0.0243(11) 0.0258(10) -0.0022(9) 0.0057(8) -0.0022(9)
O1 0.0278(7) 0.0375(10) 0.0444(9) -0.0107(8) 0.0016(7) 0.0036(7)
C14 0.0310(11) 0.0329(12) 0.0315(11) -0.0027(10) 0.0054(9) -0.0056(9)
C15 0.0297(10) 0.0370(13) 0.0410(13) 0.0024(11) 0.0068(9) -0.0004(10)
C16 0.0347(13) 0.0683(19) 0.0558(17) -0.0046(15) 0.0029(11) -0.0065(14)
C17 0.0385(14) 0.106(3) 0.080(2) 0.006(2) -0.0079(14) -0.0032(19)
C18 0.0423(14) 0.097(3) 0.0521(17) -0.0106(18) 0.0153(13) 0.0059(16)
O2 0.0303(8) 0.0359(9) 0.0408(9) -0.0122(8) 0.0012(7) 0.0025(7)
C19 0.0316(11) 0.0287(12) 0.0324(12) -0.0034(9) 0.0046(9) -0.0026(9)
C20 0.0293(11) 0.0350(13) 0.0407(13) 0.0038(11) 0.0054(9) -0.0025(10)
C21 0.0377(12) 0.0489(15) 0.0543(16) 0.0018(13) 0.0161(11) 0.0013(12)
C22 0.0550(16) 0.067(2) 0.097(3) 0.009(2) 0.0397(17) 0.0109(16)
C23 0.0378(13) 0.0573(17) 0.0541(16) 0.0007(14) -0.0027(11) -0.0048(13)
C24 0.0287(10) 0.0275(11) 0.0252(10) 0.0010(10) 0.0051(8) -0.0029(9)
C25 0.0311(10) 0.0264(11) 0.0262(10) -0.0006(9) 0.0056(8) 0.0005(9)
C26 0.0306(10) 0.0238(10) 0.0245(10) -0.0010(9) 0.0083(8) -0.0010(8)
C27 0.0362(11) 0.0274(11) 0.0272(11) -0.0031(10) 0.0054(9) 0.0046(10)
C28 0.0516(14) 0.0353(14) 0.0276(11) -0.0037(11) 0.0075(10) 0.0031(11)
N2 0.0490(12) 0.0421(12) 0.0441(12) -0.0104(10) 0.0174(10) 0.0075(10)
C29 0.0349(12) 0.0554(17) 0.0612(17) -0.0133(15) 0.0120(12) 0.0106(12)
C30 0.0337(12) 0.0453(15) 0.0467(15) -0.0118(13) 0.0017(10) 0.0034(11)

loop_
_atom_type_symbol
_atom_type_description
_atom_type_scat_dispersion_real
_atom_type_scat_dispersion_imag
_atom_type_scat_source
C C 0.0033 0.0016 'International Tables Vol C Tables 4.2.6.8 and 6.1.1.4'
H H 0.0000 0.0000 'International Tables Vol C Tables 4.2.6.8 and 6.1.1.4'
N N 0.0061 0.0033 'International Tables Vol C Tables 4.2.6.8 and 6.1.1.4'
O O 0.0106 0.0060 'International Tables Vol C Tables 4.2.6.8 and 6.1.1.4'

loop_
_geom_angle_atom_site_label_1
_geom_angle_atom_site_label_2
_geom_angle_atom_site_label_3
_geom_angle
C2 C1 C5 117.0(2)
C2 C1 C6 122.25(19)
C5 C1 C6 120.8(2)
C3 C2 C1 119.5(2)
C3 C2 H2 120.2
C1 C2 H2 120.2
N1 C3 C2 123.9(2)
N1 C3 H3 118.1
C2 C3 H3 118.1
C4 N1 C3 116.2(2)
N1 C4 C5 124.4(2)
N1 C4 H4 117.8
C5 C4 H4 117.8
C4 C5 C1 119.0(2)
C4 C5 H5 120.5
C1 C5 H5 120.5
C7 C6 C1 177.8(2)
C6 C7 C8 176.1(2)
C13 C8 C9 119.61(19)
C13 C8 C7 121.25(19)
C9 C8 C7 119.10(18)
O1 C9 C10 124.25(19)
O1 C9 C8 115.95(18)
C10 C9 C8 119.79(18)
C9 C10 C11 120.65(19)
C9 C10 H10 119.7
C11 C10 H10 119.7
C10 C11 C12 119.67(19)
C10 C11 C24 119.40(18)
C12 C11 C24 120.93(18)
O2 C12 C13 124.98(18)
O2 C12 C11 115.49(18)
C13 C12 C11 119.53(18)
C12 C13 C8 120.73(19)
C12 C13 H13 119.6
C8 C13 H13 119.6
C9 O1 C14 118.65(17)
O1 C14 C15 107.42(18)
O1 C14 H14A 110.2
C15 C14 H14A 110.2
O1 C14 H14B 110.2
C15 C14 H14B 110.2
H14A C14 H14B 108.5
C14 C15 C16 110.1(2)
C14 C15 C18 110.7(2)
C16 C15 C18 112.6(2)
C14 C15 H15 107.7
C16 C15 H15 107.7
C18 C15 H15 107.7
C15 C16 C17 113.5(3)
C15 C16 H16A 108.9
C17 C16 H16A 108.9
C15 C16 H16B 108.9
C17 C16 H16B 108.9
H16A C16 H16B 107.7
C16 C17 H17A 109.5
C16 C17 H17B 109.5
H17A C17 H17B 109.5
C16 C17 H17C 109.5
H17A C17 H17C 109.5
H17B C17 H17C 109.5
C15 C18 H18A 109.5
C15 C18 H18B 109.5
H18A C18 H18B 109.5
C15 C18 H18C 109.5
H18A C18 H18C 109.5
H18B C18 H18C 109.5
C12 O2 C19 118.43(17)
O2 C19 C20 107.55(18)
O2 C19 H19A 110.2
C20 C19 H19A 110.2
O2 C19 H19B 110.2
C20 C19 H19B 110.2
H19A C19 H19B 108.5
C19 C20 C21 111.58(19)
C19 C20 C23 108.4(2)
C21 C20 C23 113.8(2)
C19 C20 H20 107.6
C21 C20 H20 107.6
C23 C20 H20 107.6
C22 C21 C20 114.1(2)
C22 C21 H21A 108.7
C20 C21 H21A 108.7
C22 C21 H21B 108.7
C20 C21 H21B 108.7
H21A C21 H21B 107.6
C21 C22 H22A 109.5
C21 C22 H22B 109.5
H22A C22 H22B 109.5
C21 C22 H22C 109.5
H22A C22 H22C 109.5
H22B C22 H22C 109.5
C20 C23 H23A 109.5
C20 C23 H23B 109.5
H23A C23 H23B 109.5
C20 C23 H23C 109.5
H23A C23 H23C 109.5
H23B C23 H23C 109.5
C25 C24 C11 177.8(2)
C24 C25 C26 177.9(2)
C30 C26 C27 117.2(2)
C30 C26 C25 120.7(2)
C27 C26 C25 122.04(18)
C28 C27 C26 119.2(2)
C28 C27 H27 120.4
C26 C27 H27 120.4
N2 C28 C27 124.1(2)
N2 C28 H28 117.9
C27 C28 H28 117.9
C29 N2 C28 116.0(2)
N2 C29 C30 124.6(2)
N2 C29 H29 117.7
C30 C29 H29 117.7
C29 C30 C26 118.8(2)
C29 C30 H30 120.6
C26 C30 H30 120.6

loop_
_geom_bond_atom_site_label_1
_geom_bond_atom_site_label_2
_geom_bond_distance
C1 C2 1.385(3)
C1 C5 1.389(3)
C1 C6 1.431(3)
C2 C3 1.383(3)
C2 H2 0.9500
C3 N1 1.329(3)
C3 H3 0.9500
N1 C4 1.328(3)
C4 C5 1.382(3)
C4 H4 0.9500
C5 H5 0.9500
C6 C7 1.197(3)
C7 C8 1.433(3)
C8 C13 1.399(3)
C8 C9 1.400(3)
C9 O1 1.362(2)
C9 C10 1.382(3)
C10 C11 1.400(3)
C10 H10 0.9500
C11 C12 1.403(3)
C11 C24 1.431(3)
C12 O2 1.364(2)
C12 C13 1.384(3)
C13 H13 0.9500
O1 C14 1.434(2)
C14 C15 1.510(3)
C14 H14A 0.9900
C14 H14B 0.9900
C15 C16 1.513(3)
C15 C18 1.517(3)
C15 H15 1.0000
C16 C17 1.528(4)
C16 H16A 0.9900
C16 H16B 0.9900
C17 H17A 0.9800
C17 H17B 0.9800
C17 H17C 0.9800
C18 H18A 0.9800
C18 H18B 0.9800
C18 H18C 0.9800
O2 C19 1.433(2)
C19 C20 1.523(3)
C19 H19A 0.9900
C19 H19B 0.9900
C20 C21 1.523(3)
C20 C23 1.531(3)
C20 H20 1.0000
C21 C22 1.523(4)
C21 H21A 0.9900
C21 H21B 0.9900
C22 H22A 0.9800
C22 H22B 0.9800
C22 H22C 0.9800
C23 H23A 0.9800
C23 H23B 0.9800
C23 H23C 0.9800
C24 C25 1.191(3)
C25 C26 1.437(3)
C26 C30 1.390(3)
C26 C27 1.390(3)
C27 C28 1.383(3)
C27 H27 0.9500
C28 N2 1.335(3)
C28 H28 0.9500
N2 C29 1.328(3)
C29 C30 1.386(3)
C29 H29 0.9500
C30 H30 0.9500
